data_4323468
loop_
_publ_author_name
'F. Albert Cotton'
'Evgeny V. Dikarev'
'Wai-Yeung Wong'

_publ_section_title
;
 W2Cl4(NR2)2(PR'3)2 Molecules. 8. Synthesis and Structural
 Characterization of Both Cis Isomers of Stoichiometry W2Cl4(NHR)2(PMe3)2,
 R = Et, Prn, and Bun. Direct Evidence Favoring an Internal Flip Mechanism
 for Cis-Trans Isomerization
;
_journal_name_full 'Inorganic Chemistry'
_journal_page_first 2670
_journal_page_last 2677
_journal_paper_doi 10.1021/ic9700361
_journal_volume 36
_journal_year 1997
_chemical_compound_source synthesized
_chemical_formula_analytical 'not measured'
_chemical_formula_moiety 'C12 H34 Cl4 N2 P2 W2'
_chemical_formula_structural W2Cl4(n-PrNH)2(PMe3)2
_chemical_formula_sum 'C12 H34 Cl4 N2 P2 W2'
_chemical_formula_weight 777.85
_chemical_melting_point ?
_chemical_name_common
;
 cis,cis-Tetrachloro-bis(n-propylamido)-
 bis(trimethylphosphine) ditungsten(III)
;
_chemical_name_systematic
; 
 1,1,2,2-Tetrachloro-1,2-bis(n-propylamido)-(cis,cis)-
 1,2-bis(trimethylphosphine)ditungsten(III) 
;
_space_group_IT_number 15
_symmetry_cell_setting monoclinic
_symmetry_space_group_name_Hall '-I 2ya'
_symmetry_space_group_name_H-M 'I 1 2/a 1'
_atom_sites_solution_hydrogens geom
_atom_sites_solution_primary direct
_atom_sites_solution_secondary difmap
_audit_creation_method SHELXL
_cell_angle_alpha 90.00
_cell_angle_beta 92.872(5)
_cell_angle_gamma 90.00
_cell_formula_units_Z 4
_cell_length_a 13.1268(8)
_cell_length_b 10.871(1)
_cell_length_c 17.106(1)
_cell_measurement_reflns_used 249
_cell_measurement_temperature 213(2)
_cell_measurement_theta_max 20.80
_cell_measurement_theta_min 9.05
_cell_volume 2438.0(3)
_computing_cell_refinement MADNES
_computing_data_collection MADNES
_computing_data_reduction MADNES
_computing_molecular_graphics 'SHELXTL V.5 (Siemens, 1994)'
_computing_publication_material CIFTAB
_computing_structure_refinement 'SHELXL-93 (Sheldrick, 1993)'
_computing_structure_solution 'SHELXS-86 (Sheldrick, 1990)'
_diffrn_ambient_temperature 213(2)
_diffrn_measurement_device 'Enraf-Nonius FAST'
_diffrn_measurement_method '\w rotation 0.2\%'
_diffrn_radiation_monochromator graphite
_diffrn_radiation_source 'fine-focus sealed tube'
_diffrn_radiation_type MoK\a
_diffrn_radiation_wavelength 0.71073
_diffrn_reflns_av_R_equivalents 0.0472
_diffrn_reflns_av_sigmaI/netI 0.0504
_diffrn_reflns_limit_h_max 14
_diffrn_reflns_limit_h_min -15
_diffrn_reflns_limit_k_max 12
_diffrn_reflns_limit_k_min -12
_diffrn_reflns_limit_l_max 18
_diffrn_reflns_limit_l_min -18
_diffrn_reflns_number 5944
_diffrn_reflns_theta_max 25.10
_diffrn_reflns_theta_min 2.22
_diffrn_standards_number 0
_exptl_absorpt_coefficient_mu 9.997
_exptl_absorpt_correction_T_max 0.430
_exptl_absorpt_correction_T_min 0.185
_exptl_absorpt_correction_type empirical
_exptl_crystal_colour orange-red
_exptl_crystal_density_diffrn 2.119
_exptl_crystal_density_meas ?
_exptl_crystal_density_method none
_exptl_crystal_description block-shaped
_exptl_crystal_F_000 1464
_exptl_crystal_size_max 0.20
_exptl_crystal_size_mid 0.15
_exptl_crystal_size_min 0.09
_refine_diff_density_max 2.173
_refine_diff_density_min -0.894
_refine_diff_density_rms 0.221
_refine_ls_extinction_coef noref
_refine_ls_extinction_method none
_refine_ls_goodness_of_fit_all 1.086
_refine_ls_goodness_of_fit_obs 1.108
_refine_ls_hydrogen_treatment noref
_refine_ls_matrix_type full
_refine_ls_number_parameters 84
_refine_ls_number_reflns 2039
_refine_ls_number_restraints 3
_refine_ls_restrained_S_all 1.091
_refine_ls_restrained_S_obs 1.113
_refine_ls_R_factor_all 0.0445
_refine_ls_R_factor_obs 0.0380
_refine_ls_shift/esd_max 0.000
_refine_ls_shift/esd_mean 0.000
_refine_ls_structure_factor_coef Fsqd
_refine_ls_weighting_details 'w=1/[\s^2^(Fo^2^)+(0.0369P)^2^+33.8003P] where P=(Fo^2^+2Fc^2^)/3'
_refine_ls_weighting_scheme calc
_refine_ls_wR_factor_all 0.0933
_refine_ls_wR_factor_obs 0.0894
_reflns_number_observed 1811
_reflns_number_total 2039
_reflns_observed_criterion >2sigma(I)
_cod_data_source_file ic9700361_3.cif
_cod_data_source_block W2Cl4(n-PrNH)2(PMe3)2
_cod_depositor_comments
;
The following automatic conversions were performed:

'_chemical_melting_point' value 'not measured' was changed to '?' -
the value is undefined or not given.

Automatic conversion script
Id: cif_fix_values 1715 2011-07-08 13:25:40Z adriana 

The following automatic conversions were performed:

'_exptl_crystal_density_meas' value 'not measured' was changed to '?'
- the value is perceived as not measured.

Automatic conversion script
Id: cif_fix_values 3008 2015-01-20 13:52:24Z robertas 

The following automatic conversions were performed:

'_refine_ls_weighting_scheme' value 'calc
w=1/[\s^2^(Fo^2^)+(0.0369P)^2^+33.8003P] where P=(Fo^2^+2Fc^2^)/3'
was changed to 'calc'. New tag '_refine_ls_weighting_details' was
created. The value of the new tag was set to
'w=1/[\s^2^(Fo^2^)+(0.0369P)^2^+33.8003P] where P=(Fo^2^+2Fc^2^)/3'.

Automatic conversion script
Id: cif_fix_values 3143 2015-03-26 13:38:13Z robertas 
;
_cod_database_code 4323468

loop_
_symmetry_equiv_pos_as_xyz
'x, y, z'
'-x+1/2, y, -z'
'x+1/2, y+1/2, z+1/2'
'-x+1, y+1/2, -z+1/2'
'-x, -y, -z'
'x-1/2, -y, z'
'-x+1/2, -y+1/2, -z+1/2'
'x, -y+1/2, z+1/2'

loop_
_atom_site_aniso_label
_atom_site_aniso_U_11
_atom_site_aniso_U_22
_atom_site_aniso_U_33
_atom_site_aniso_U_23
_atom_site_aniso_U_13
_atom_site_aniso_U_12
W1 0.0202(2) 0.0306(2) 0.0157(2) 0.00094(13) 0.00269(13) -0.00189(13)
P1 0.0363(13) 0.0418(14) 0.0237(14) -0.0029(10) 0.0021(10) -0.0125(10)
Cl1 0.0264(11) 0.0505(14) 0.0365(13) 0.0010(11) 0.0053(9) -0.0123(10)
Cl2 0.0438(13) 0.0475(13) 0.0314(13) -0.0060(11) 0.0095(10) 0.0063(11)
N1 0.029(4) 0.035(4) 0.022(4) 0.005(3) 0.002(3) -0.006(3)

loop_
_atom_site_label
_atom_site_type_symbol
_atom_site_fract_x
_atom_site_fract_y
_atom_site_fract_z
_atom_site_U_iso_or_equiv
_atom_site_thermal_displace_type
_atom_site_occupancy
_atom_site_calc_flag
_atom_site_refinement_flags
_atom_site_disorder_group
W1 W 0.74215(2) 0.18364(3) 0.06715(2) 0.0221(2) Uani 1 d . .
P1 P 0.8842(2) 0.3332(2) 0.09884(14) 0.0339(6) Uani 1 d . .
Cl1 Cl 0.5925(2) 0.0636(2) 0.08148(13) 0.0377(5) Uani 1 d . .
Cl2 Cl 0.6445(2) 0.3544(2) 0.11679(14) 0.0406(5) Uani 1 d . .
N1 N 0.8394(5) 0.0594(7) 0.0943(4) 0.029(2) Uani 1 d . .
H1 H 0.8755(5) 0.0295(7) 0.0575(4) 0.034 Uiso 1 calc R 1
C1 C 1.0090(8) 0.2892(10) 0.0692(6) 0.046(2) Uiso 1 d . .
H1A H 1.0221(8) 0.2041(10) 0.0834(6) 0.048(10) Uiso 1 calc R .
H1B H 1.0601(8) 0.3414(10) 0.0952(6) 0.048(10) Uiso 1 calc R .
H1C H 1.0120(8) 0.2986(10) 0.0129(6) 0.048(10) Uiso 1 calc R .
C2 C 0.8915(20) 0.3612(25) 0.2036(10) 0.037(3) Uiso 0.61(5) d P .
H2A H 0.8996(20) 0.2836(25) 0.2312(10) 0.048(10) Uiso 0.61(5) calc PR .
H2B H 0.8293(20) 0.4011(25) 0.2187(10) 0.048(10) Uiso 0.61(5) calc PR .
H2C H 0.9494(20) 0.4139(25) 0.2170(10) 0.048(10) Uiso 0.61(5) calc PR .
C21 C 0.9177(30) 0.3247(40) 0.2044(17) 0.037(3) Uiso 0.39(5) d P .
H21A H 0.9252(30) 0.2392(40) 0.2199(17) 0.048(10) Uiso 0.39(5) calc PR .
H21B H 0.8641(30) 0.3625(40) 0.2332(17) 0.048(10) Uiso 0.39(5) calc PR .
H21C H 0.9814(30) 0.3678(40) 0.2157(17) 0.048(10) Uiso 0.39(5) calc PR .
C3 C 0.8700(9) 0.4915(10) 0.0692(7) 0.054(3) Uiso 1 d . .
H3A H 0.8039(9) 0.5217(10) 0.0834(7) 0.048(10) Uiso 1 calc R .
H3B H 0.8751(9) 0.4976(10) 0.0130(7) 0.048(10) Uiso 1 calc R .
H3C H 0.9233(9) 0.5405(10) 0.0952(7) 0.048(10) Uiso 1 calc R .
C4 C 0.8570(8) 0.0105(9) 0.1749(6) 0.043(2) Uiso 1 d D 1
H4A H 0.9303(8) -0.0046(9) 0.1839(6) 0.091(25) Uiso 1 calc R 1
H4B H 0.8381(8) 0.0745(9) 0.2118(6) 0.091(25) Uiso 1 calc R 1
C5 C 0.8038(16) -0.0999(17) 0.1934(12) 0.056(4) Uiso 0.57(2) d PD 1
H5A H 0.7301(16) -0.0868(17) 0.1857(12) 0.091(25) Uiso 0.57(2) calc PR 1
H5B H 0.8187(16) -0.1217(17) 0.2484(12) 0.091(25) Uiso 0.57(2) calc PR 1
C6 C 0.8360(19) -0.2012(18) 0.1423(14) 0.069(5) Uiso 0.57(2) d PD 1
H6A H 0.7998(19) -0.2759(18) 0.1549(14) 0.136(51) Uiso 0.57(2) calc PR 1
H6B H 0.9088(19) -0.2144(18) 0.1505(14) 0.136(51) Uiso 0.57(2) calc PR 1
H6C H 0.8204(19) -0.1796(18) 0.0880(14) 0.136(51) Uiso 0.57(2) calc PR 1
C41 C 0.8570(8) 0.0105(9) 0.1749(6) 0.990 Uiso 0.00 d PD 2
C51 C 0.8551(19) -0.1302(20) 0.1713(18) 0.056(4) Uiso 0.43(2) d PD 2
H51A H 0.9079(19) -0.1583(20) 0.1369(18) 0.091(25) Uiso 0.43(2) calc PR 2
H51B H 0.8715(19) -0.1631(20) 0.2237(18) 0.091(25) Uiso 0.43(2) calc PR 2
C61 C 0.7564(23) -0.1793(23) 0.1425(20) 0.069(5) Uiso 0.43(2) d PD 2
H61A H 0.7595(23) -0.2684(23) 0.1414(20) 0.136(51) Uiso 0.43(2) calc PR 2
H61B H 0.7403(23) -0.1486(23) 0.0901(20) 0.136(51) Uiso 0.43(2) calc PR 2
H61C H 0.7039(23) -0.1535(23) 0.1769(20) 0.136(51) Uiso 0.43(2) calc PR 2

loop_
_atom_type_symbol
_atom_type_description
_atom_type_scat_dispersion_real
_atom_type_scat_dispersion_imag
_atom_type_scat_source
C C 0.0033 0.0016 'International Tables Vol C Tables 4.2.6.8 and 6.1.1.4'
H H 0.0000 0.0000 'International Tables Vol C Tables 4.2.6.8 and 6.1.1.4'
N N 0.0061 0.0033 'International Tables Vol C Tables 4.2.6.8 and 6.1.1.4'
P P 0.1023 0.0942 'International Tables Vol C Tables 4.2.6.8 and 6.1.1.4'
Cl Cl 0.1484 0.1585 'International Tables Vol C Tables 4.2.6.8 and 6.1.1.4'
W W -0.8490 6.8722 'International Tables Vol C Tables 4.2.6.8 and 6.1.1.4'

loop_
_geom_angle_atom_site_label_1
_geom_angle_atom_site_label_2
_geom_angle_atom_site_label_3
_geom_angle
_geom_angle_site_symmetry_1
_geom_angle_site_symmetry_3
_geom_angle_publ_flag
N1 W1 W1 98.6(2) . 2_655 y
N1 W1 Cl1 97.6(2) . . y
W1 W1 Cl1 102.53(6) 2_655 . y
N1 W1 Cl2 144.7(2) . . y
W1 W1 Cl2 114.87(6) 2_655 . y
Cl1 W1 Cl2 86.01(9) . . y
N1 W1 P1 85.7(2) . . y
W1 W1 P1 96.43(6) 2_655 . y
Cl1 W1 P1 159.97(9) . . y
Cl2 W1 P1 80.16(9) . . y
C3 P1 C1 104.8(5) . . n
C3 P1 C2 96.7(10) . . n
C1 P1 C2 108.6(10) . . n
C3 P1 C21 109.9(14) . . n
C1 P1 C21 95.0(15) . . n
C2 P1 C21 16.5(10) . . n
C3 P1 W1 119.5(4) . . n
C1 P1 W1 116.3(4) . . n
C2 P1 W1 108.9(6) . . n
C21 P1 W1 108.5(9) . . n
C41 N1 W1 123.5(6) . . n
C4 N1 W1 123.5(6) . . n
C5 C4 N1 116.7(11) . . n
C4 C5 C6 109.6(16) . . n
N1 C41 C51 108.5(14) . . n
C61 C51 C41 113.0(19) . . n

loop_
_geom_bond_atom_site_label_1
_geom_bond_atom_site_label_2
_geom_bond_distance
_geom_bond_site_symmetry_2
_geom_bond_publ_flag
W1 N1 1.900(7) . y
W1 W1 2.3170(6) 2_655 y
W1 Cl1 2.381(2) . y
W1 Cl2 2.433(2) . y
W1 P1 2.512(2) . y
P1 C3 1.802(11) . n
P1 C1 1.804(11) . n
P1 C2 1.82(2) . n
P1 C21 1.84(3) . n
N1 C41 1.486(12) . n
N1 C4 1.486(12) . n
C4 C5 1.43(2) . n
C5 C6 1.48(2) . n
C41 C51 1.53(2) . n
C51 C61 1.46(3) . n

loop_
_geom_torsion_atom_site_label_1
_geom_torsion_atom_site_label_2
_geom_torsion_atom_site_label_3
_geom_torsion_atom_site_label_4
_geom_torsion
_geom_torsion_site_symmetry_1
_geom_torsion_site_symmetry_2
_geom_torsion_site_symmetry_3
_geom_torsion_site_symmetry_4
_geom_torsion_publ_flag
P1 W1 W1 P1 -98.74(12) . . 2_655 2_655 n
P1 W1 W1 N1 174.6(2) . . 2_655 2_655 n
P1 W1 W1 Cl1 74.77(8) . . 2_655 2_655 n
P1 W1 W1 Cl2 -16.63(9) . . 2_655 2_655 y
N1 W1 W1 P1 174.6(2) . . 2_655 2_655 n
N1 W1 W1 N1 88.0(4) . . 2_655 2_655 n
N1 W1 W1 Cl1 -11.8(2) . . 2_655 2_655 y
N1 W1 W1 Cl2 -103.2(2) . . 2_655 2_655 n
Cl1 W1 W1 P1 74.77(8) . . 2_655 2_655 n
Cl1 W1 W1 N1 -11.8(2) . . 2_655 2_655 y
Cl1 W1 W1 Cl1 -111.72(12) . . 2_655 2_655 n
Cl1 W1 W1 Cl2 156.88(9) . . 2_655 2_655 n
Cl2 W1 W1 P1 -16.63(9) . . 2_655 2_655 y
Cl2 W1 W1 N1 -103.2(2) . . 2_655 2_655 n
Cl2 W1 W1 Cl1 156.88(9) . . 2_655 2_655 n
Cl2 W1 W1 Cl2 65.47(13) . . 2_655 2_655 n
